data_7012055
loop_
_publ_author_name
'Hinchley, Sarah L.'
'Trickey, Peter'
'Robertson, Heather E.'
'Smart, Bruce A.'
'Rankin, David W. H.'
'Leusser, Dirk'
'Walfort, Bernhard'
'Stalke, Dietmar'
'B\"uhl, Michael'
'Obrey, Stephen J.'

_publ_section_title
;
 Bis(tert-butyl)sulfurdiimide, S(NBut)2, and
 tris(tert-butyl)sulfurtriimide, S(NBut)3: structures by gas electron
 diffraction, X-ray crystallography and ab initio calculations
;
_journal_issue 24
_journal_name_full 'Journal of the Chemical Society, Dalton Transactions'
_journal_page_first 4607
_journal_paper_doi 10.1039/b207193b
_journal_year 2002
_chemical_formula_sum 'C8 H18 N2 S'
_chemical_formula_weight 175.31
_space_group_IT_number 2
_symmetry_cell_setting triclinic
_symmetry_space_group_name_Hall '-P 1'
_symmetry_space_group_name_H-M 'P -1'
_atom_sites_solution_hydrogens geom
_atom_sites_solution_primary direct
_atom_sites_solution_secondary difmap
_audit_creation_method SHELXL-97
_cell_angle_alpha 72.5050(10)
_cell_angle_beta 88.3380(10)
_cell_angle_gamma 84.6610(10)
_cell_formula_units_Z 2
_cell_length_a 5.9699(3)
_cell_length_b 9.2877(4)
_cell_length_c 9.9338(4)
_cell_measurement_reflns_used 8646
_cell_measurement_temperature 100(2)
_cell_measurement_theta_max 26.5
_cell_measurement_theta_min 2.3
_cell_volume 523.04(4)
_computing_cell_refinement 'SAINT-NT V5/6.0'
_computing_data_collection 'SMART-NT V5.6'
_computing_data_reduction 'SAINT-NT V5/6.0'
_computing_molecular_graphics 'SHELXTL-NT V5.1'
_computing_publication_material 'SHELXTL-NT V5.1'
_computing_structure_refinement 'SHELXL-97 (Sheldrick, 1997)'
_computing_structure_solution 'SHELXS-97 (Sheldrick, 1990)'
_diffrn_ambient_temperature 100(2)
_diffrn_measured_fraction_theta_full 0.972
_diffrn_measured_fraction_theta_max 0.972
_diffrn_measurement_device_type 'Bruker Smart Apex with D8-Goniometer'
_diffrn_measurement_method 'omega scan'
_diffrn_radiation_monochromator graphite
_diffrn_radiation_source 'fine-focus sealed tube'
_diffrn_radiation_type MoK\a
_diffrn_radiation_wavelength 0.71073
_diffrn_reflns_av_R_equivalents '0.0546 (low angle batch), 0.0666 (high angle batch)'
_diffrn_reflns_av_sigmaI/netI '0.0135 (low angle batch), 0.0760 (high angle batch)'
_diffrn_reflns_limit_h_max 13
_diffrn_reflns_limit_h_min -13
_diffrn_reflns_limit_k_max 20
_diffrn_reflns_limit_k_min -19
_diffrn_reflns_limit_l_max 22
_diffrn_reflns_limit_l_min 0
_diffrn_reflns_number '12299 (low angle batch), 25532 (high angle batch)'
_diffrn_reflns_theta_full 52.41
_diffrn_reflns_theta_max 52.41
_diffrn_reflns_theta_min 2.15
_exptl_absorpt_coefficient_mu 0.258
_exptl_absorpt_correction_T_max 0.99
_exptl_absorpt_correction_T_min 0.84
_exptl_absorpt_correction_type empirical
_exptl_absorpt_process_details 'MULABS implemented in PLATON'
_exptl_crystal_colour colorless
_exptl_crystal_density_diffrn 1.113
_exptl_crystal_density_method 'not measured'
_exptl_crystal_description blocks
_exptl_crystal_F_000 194
_exptl_crystal_size_max 0.4
_exptl_crystal_size_mid 0.4
_exptl_crystal_size_min 0.4
_refine_diff_density_max 1.028
_refine_diff_density_min -0.224
_refine_diff_density_rms 0.070
_refine_ls_extinction_method none
_refine_ls_goodness_of_fit_ref 0.885
_refine_ls_hydrogen_treatment mixed
_refine_ls_matrix_type full
_refine_ls_number_parameters 155
_refine_ls_number_reflns 11808
_refine_ls_number_restraints 0
_refine_ls_restrained_S_all 0.885
_refine_ls_R_factor_all 0.0509
_refine_ls_R_factor_gt 0.0324
_refine_ls_shift/su_max 0.002
_refine_ls_shift/su_mean 0.000
_refine_ls_structure_factor_coef Fsqd
_refine_ls_weighting_details 'calc w=1/[\s^2^(Fo^2^)+(0.0490P)^2^+0.0000P] where P=(Fo^2^+2Fc^2^)/3'
_refine_ls_weighting_scheme calc
_refine_ls_wR_factor_gt 0.0775
_refine_ls_wR_factor_ref 0.0820
_reflns_number_gt 8183
_reflns_number_total 11808
_reflns_threshold_expression >2sigma(I)
_cod_data_source_file b207193b.txt
_cod_data_source_block diimid
_cod_original_sg_symbol_H-M P-1
_cod_database_code 7012055

loop_
_symmetry_equiv_pos_as_xyz
'x, y, z'
'-x, -y, -z'

loop_
_atom_site_label
_atom_site_type_symbol
_atom_site_fract_x
_atom_site_fract_y
_atom_site_fract_z
_atom_site_U_iso_or_equiv
_atom_site_adp_type
_atom_site_occupancy
_atom_site_symmetry_multiplicity
_atom_site_calc_flag
_atom_site_refinement_flags
_atom_site_disorder_assembly
_atom_site_disorder_group
S1 S 0.715985(17) 0.503895(11) 0.618879(10) 0.01672(3) Uani 1 1 d . . .
N1 N 0.60238(5) 0.52422(3) 0.75439(3) 0.01597(5) Uani 1 1 d . . .
N2 N 0.83880(6) 0.34924(4) 0.62851(3) 0.01854(5) Uani 1 1 d . . .
C1 C 0.47917(6) 0.67352(4) 0.74662(4) 0.01535(5) Uani 1 1 d . . .
C2 C 0.86979(6) 0.21474(4) 0.75400(4) 0.01633(5) Uani 1 1 d . . .
C11 C 0.51656(9) 0.80082(5) 0.61105(4) 0.02350(7) Uani 1 1 d . . .
H11 H 0.4637(15) 0.7799(11) 0.5243(10) 0.035 Uiso 1 1 d . . .
H12 H 0.4442(15) 0.8947(11) 0.6158(10) 0.035 Uiso 1 1 d . . .
H13 H 0.6705(16) 0.8194(11) 0.5968(10) 0.035 Uiso 1 1 d . . .
C12 C 0.22957(7) 0.64762(5) 0.76201(6) 0.02402(7) Uani 1 1 d . . .
H14 H 0.1768(16) 0.6178(11) 0.6836(10) 0.036 Uiso 1 1 d . . .
H15 H 0.2053(15) 0.5671(10) 0.8496(10) 0.036 Uiso 1 1 d . . .
H16 H 0.1443(16) 0.7378(11) 0.7677(10) 0.036 Uiso 1 1 d . . .
C13 C 0.55936(8) 0.71647(5) 0.87290(4) 0.02164(7) Uani 1 1 d . . .
H17 H 0.5305(15) 0.6418(10) 0.9568(10) 0.032 Uiso 1 1 d . . .
H18 H 0.7180(15) 0.7279(10) 0.8701(10) 0.032 Uiso 1 1 d . . .
H19 H 0.4834(16) 0.8094(10) 0.8776(10) 0.032 Uiso 1 1 d . . .
C21 C 1.01145(9) 0.09519(5) 0.70331(6) 0.02567(8) Uani 1 1 d . . .
H21 H 0.9385(16) 0.0717(11) 0.6249(10) 0.039 Uiso 1 1 d . . .
H22 H 1.0404(16) -0.0006(11) 0.7834(10) 0.039 Uiso 1 1 d . . .
H23 H 1.1622(16) 0.1341(11) 0.6617(10) 0.039 Uiso 1 1 d . . .
C22 C 0.64298(7) 0.15702(5) 0.80907(5) 0.02121(6) Uani 1 1 d . . .
H24 H 0.6674(15) 0.0650(10) 0.8862(9) 0.032 Uiso 1 1 d . . .
H25 H 0.5666(16) 0.1286(10) 0.7358(9) 0.032 Uiso 1 1 d . . .
H26 H 0.5523(15) 0.2328(11) 0.8430(10) 0.032 Uiso 1 1 d . . .
C23 C 0.99610(8) 0.25225(5) 0.86943(5) 0.02231(7) Uani 1 1 d . . .
H27 H 1.0282(15) 0.1629(10) 0.9445(10) 0.033 Uiso 1 1 d . . .
H28 H 1.1331(15) 0.2942(10) 0.8362(10) 0.033 Uiso 1 1 d . . .
H29 H 0.9120(15) 0.3208(10) 0.9088(10) 0.033 Uiso 1 1 d . . .

loop_
_atom_site_aniso_label
_atom_site_aniso_U_11
_atom_site_aniso_U_22
_atom_site_aniso_U_33
_atom_site_aniso_U_23
_atom_site_aniso_U_13
_atom_site_aniso_U_12
S1 0.01929(4) 0.01593(4) 0.01469(4) -0.00504(2) 0.00199(2) 0.00068(3)
N1 0.01864(11) 0.01362(10) 0.01545(9) -0.00490(7) 0.00150(8) 0.00089(8)
N2 0.02015(12) 0.01799(12) 0.01804(11) -0.00745(9) 0.00316(9) 0.00130(9)
C1 0.01848(12) 0.01186(10) 0.01574(10) -0.00454(8) 0.00117(9) -0.00056(9)
C2 0.01506(11) 0.01549(11) 0.01963(12) -0.00765(9) 0.00072(9) 0.00046(9)
C11 0.0343(2) 0.01534(13) 0.01806(13) -0.00178(10) 0.00256(13) 0.00023(13)
C12 0.01764(14) 0.01990(15) 0.0361(2) -0.01134(14) 0.00187(13) -0.00014(11)
C13 0.02983(18) 0.01819(13) 0.01913(13) -0.00866(11) -0.00001(12) -0.00313(12)
C21 0.02562(17) 0.02123(16) 0.03210(19) -0.01322(14) 0.00341(14) 0.00464(13)
C22 0.01926(14) 0.02094(15) 0.02506(15) -0.00876(12) 0.00326(11) -0.00476(11)
C23 0.02061(15) 0.02133(15) 0.02631(16) -0.00957(12) -0.00681(12) 0.00173(12)

loop_
_atom_type_symbol
_atom_type_description
_atom_type_scat_dispersion_real
_atom_type_scat_dispersion_imag
_atom_type_scat_source
C C 0.0033 0.0016 'International Tables Vol C Tables 4.2.6.8 and 6.1.1.4'
H H 0.0000 0.0000 'International Tables Vol C Tables 4.2.6.8 and 6.1.1.4'
N N 0.0061 0.0033 'International Tables Vol C Tables 4.2.6.8 and 6.1.1.4'
S S 0.1246 0.1234 'International Tables Vol C Tables 4.2.6.8 and 6.1.1.4'

loop_
_geom_angle_atom_site_label_1
_geom_angle_atom_site_label_2
_geom_angle_atom_site_label_3
_geom_angle
_geom_angle_site_symmetry_1
_geom_angle_site_symmetry_3
_geom_angle_publ_flag
N2 S1 N1 117.382(18) . . ?
C1 N1 S1 118.17(2) . . ?
C2 N2 S1 128.06(2) . . ?
N1 C1 C12 106.45(3) . . ?
N1 C1 C13 105.93(3) . . ?
C12 C1 C13 110.26(3) . . ?
N1 C1 C11 115.12(3) . . ?
C12 C1 C11 109.54(4) . . ?
C13 C1 C11 109.42(3) . . ?
N2 C2 C22 110.67(3) . . ?
N2 C2 C21 105.38(3) . . ?
C22 C2 C21 109.91(3) . . ?
N2 C2 C23 110.32(3) . . ?
C22 C2 C23 110.58(3) . . ?
C21 C2 C23 109.86(3) . . ?

loop_
_geom_bond_atom_site_label_1
_geom_bond_atom_site_label_2
_geom_bond_distance
_geom_bond_site_symmetry_2
_geom_bond_publ_flag
S1 N2 1.5282(3) . ?
S1 N1 1.5439(3) . ?
N1 C1 1.4896(4) . ?
N2 C2 1.4774(5) . ?
C1 C12 1.5274(6) . ?
C1 C13 1.5275(5) . ?
C1 C11 1.5284(5) . ?
C2 C22 1.5283(6) . ?
C2 C21 1.5293(5) . ?
C2 C23 1.5310(5) . ?

loop_
_cod_related_entry_id
_cod_related_entry_database
_cod_related_entry_code
1 ChemSpider 121084
